data_7234042
loop_
_publ_author_name
'Krzysztof Durka'
'Ireneusz Glowacki'
'Sergiusz Lulinski'
'Beata Luszczynska'
'Jaromir Smetek'
'Pawel Szczepanik'
'Janusz Serwatowski'
'Urszula E. Wawrzyniak'
'Grzegorz Wesela-Bauman'
'Ewelina Witkowska'
'Gabriela Wiosna-Salyga'
'Krzysztof Wozniak'

_publ_section_title
;
 Efficient 8-oxyquinolinato emitters based on a
 9,10-dihydro-9,10-diboraanthracene scaffold for applications in
 optoelectronic devices
;
_journal_name_full 'Journal of Materials Chemistry C'
_journal_page_first 1354
_journal_page_last 1364
_journal_paper_doi 10.1039/C4TC02350A
_journal_volume 3
_journal_year 2015
_chemical_formula_moiety 'C30 H16 B2 F4 N2 O2'
_chemical_formula_sum 'C30 H16 B2 F4 N2 O2'
_chemical_formula_weight 534.07
_chemical_name_systematic
;
 2,3,7,8-tetrafluoro-5,10-bis(8-oxyquinolinato)-5,10-dihydroboranthrene
;
_space_group_crystal_system triclinic
_space_group_IT_number 2
_space_group_name_Hall '-P 1'
_space_group_name_H-M_alt 'P -1'
_atom_sites_solution_hydrogens geom
_audit_creation_method SHELXL-97
_cell_angle_alpha 64.416(5)
_cell_angle_beta 64.811(5)
_cell_angle_gamma 84.204(4)
_cell_formula_units_Z 2
_cell_length_a 10.9289(5)
_cell_length_b 11.3491(5)
_cell_length_c 12.0394(6)
_cell_measurement_reflns_used 16112
_cell_measurement_temperature 100(2)
_cell_measurement_theta_max 32.2167
_cell_measurement_theta_min 1.9958
_cell_volume 1212.51(13)
_computing_cell_refinement
;
CrysAlis RED, Oxford Diffraction Ltd.,
Version 1.171.28cycle4 beta (release 11-11-2005 CrysAlis171 .NET)
(compiled Nov 11 2005,15:50:43)
;
_computing_data_collection
;
CrysAlis CCD, Oxford Diffraction Ltd.,
Version 1.171.28cycle4 beta (release 11-11-2005 CrysAlis171 .NET)
(compiled Nov 11 2005,15:50:43)
;
_computing_data_reduction
;
CrysAlis RED, Oxford Diffraction Ltd.,
Version 1.171.28cycle4 beta (release 11-11-2005 CrysAlis171 .NET)
(compiled Nov 11 2005,15:50:43)
;
_computing_structure_refinement 'SHELXL-97 (Sheldrick, 1997)'
_computing_structure_solution 'SHELXS-97 (Sheldrick, 1990)'
_diffrn_ambient_temperature 100(1)
_diffrn_detector_area_resol_mean 8.4441
_diffrn_measured_fraction_theta_full 1.000
_diffrn_measured_fraction_theta_max 0.951
_diffrn_measurement_device_type 'Xcalibur, Opal'
_diffrn_radiation_monochromator graphite
_diffrn_radiation_source 'Enhance (Mo) X-ray Source'
_diffrn_radiation_type 'Mo K\a'
_diffrn_radiation_wavelength 0.7107
_diffrn_reflns_av_R_equivalents 0.0407
_diffrn_reflns_av_unetI/netI 0.0316
_diffrn_reflns_Laue_measured_fraction_full 1.000
_diffrn_reflns_Laue_measured_fraction_max 0.951
_diffrn_reflns_limit_h_max 16
_diffrn_reflns_limit_h_min -16
_diffrn_reflns_limit_k_max 16
_diffrn_reflns_limit_k_min -16
_diffrn_reflns_limit_l_max 17
_diffrn_reflns_limit_l_min -17
_diffrn_reflns_number 45053
_diffrn_reflns_point_group_measured_fraction_full 1.000
_diffrn_reflns_point_group_measured_fraction_max 0.951
_diffrn_reflns_theta_full 25.242
_diffrn_reflns_theta_max 32.290
_diffrn_reflns_theta_min 2.000
_exptl_absorpt_coefficient_mu 0.112
_exptl_absorpt_correction_T_max 1.00000
_exptl_absorpt_correction_T_min 0.99279
_exptl_absorpt_correction_type multi-scan
_exptl_absorpt_process_details
;
CrysAlisPro, Agilent Technologies,
Version 1.171.36.20 (release 27-06-2012 CrysAlis171 .NET)
(compiled Jul 11 2012,15:38:31)
Empirical absorption correction using spherical harmonics,
 implemented in SCALE3 ABSPACK scaling algorithm.
;
_exptl_crystal_colour yellow
_exptl_crystal_density_diffrn 1.463
_exptl_crystal_description cubic
_exptl_crystal_F_000 544
_exptl_crystal_preparation Luminescent
_exptl_crystal_recrystallization_method 'Re-crystallisation from solvent: CHCl3'
_exptl_crystal_size_max 0.12
_exptl_crystal_size_mid 0.12
_exptl_crystal_size_min 0.11
_refine_diff_density_max 0.462
_refine_diff_density_min -0.252
_refine_diff_density_rms 0.059
_refine_ls_extinction_coef .
_refine_ls_extinction_method none
_refine_ls_goodness_of_fit_ref 1.012
_refine_ls_hydrogen_treatment constr
_refine_ls_matrix_type full
_refine_ls_number_parameters 361
_refine_ls_number_reflns 8202
_refine_ls_number_restraints 0
_refine_ls_restrained_S_all 1.012
_refine_ls_R_factor_all 0.0624
_refine_ls_R_factor_gt 0.0432
_refine_ls_shift/su_max 0.000
_refine_ls_shift/su_mean 0.000
_refine_ls_structure_factor_coef Fsqd
_refine_ls_weighting_details 'w=1/[\s^2^(Fo^2^)+(0.0604P)^2^+0.4265P] where P=(Fo^2^+2Fc^2^)/3'
_refine_ls_weighting_scheme calc
_refine_ls_wR_factor_gt 0.1085
_refine_ls_wR_factor_ref 0.1209
_reflns_Friedel_coverage 0.000
_reflns_Friedel_fraction_full .
_reflns_Friedel_fraction_max .
_reflns_number_gt 6345
_reflns_number_total 8202
_reflns_threshold_expression 'I > 2\s(I)'
_cod_data_source_file 1000005.cif
_cod_data_source_block PCOD1000005
_cod_original_cell_volume 1212.51(12)
_cod_database_code 7234042
_shelx_space_group_comment
;
The symmetry employed for this shelxl refinement is uniquely defined
by the following loop, which should always be used as a source of
symmetry information in preference to the above space-group names.
They are only intended as comments.
;

loop_
_space_group_symop_operation_xyz
'x, y, z'
'-x, -y, -z'

loop_
_atom_site_label
_atom_site_type_symbol
_atom_site_fract_x
_atom_site_fract_y
_atom_site_fract_z
_atom_site_U_iso_or_equiv
_atom_site_adp_type
_atom_site_occupancy
_atom_site_site_symmetry_order
_atom_site_calc_flag
_atom_site_refinement_flags_posn
_atom_site_refinement_flags_adp
_atom_site_refinement_flags_occupancy
_atom_site_disorder_assembly
_atom_site_disorder_group
F1 F 0.62884(8) 0.67629(7) 0.33324(7) 0.02180(16) Uani 1 1 d . . . . .
F2 F 0.69274(8) 0.82405(7) 0.42833(7) 0.02259(16) Uani 1 1 d . . . . .
O2 O 0.74710(8) 0.20857(8) 0.56018(8) 0.01598(16) Uani 1 1 d . . . . .
O1 O 0.66400(8) 0.38891(8) 0.90997(8) 0.01612(16) Uani 1 1 d . . . . .
F4 F 1.11852(8) 0.11044(8) 0.88441(9) 0.0317(2) Uani 1 1 d . . . . .
N1 N 0.87343(10) 0.52797(10) 0.78643(9) 0.01517(18) Uani 1 1 d . . . . .
N2 N 0.58058(9) 0.18885(9) 0.77813(9) 0.01270(17) Uani 1 1 d . . . . .
F3 F 1.07060(8) -0.02870(8) 0.77041(10) 0.03077(19) Uani 1 1 d . . . . .
C3 C 0.67648(11) 0.48293(11) 0.48935(11) 0.0148(2) Uani 1 1 d . . . . .
H3 H 0.6540 0.4315 0.4546 0.018 Uiso 1 1 calc R U . . .
C20 C 0.67872(11) 0.44342(11) 0.98293(11) 0.0145(2) Uani 1 1 d . . . . .
C21 C 0.80162(11) 0.52544(11) 0.91195(11) 0.0143(2) Uani 1 1 d . . . . .
C30 C 0.54954(11) 0.09868(10) 0.74527(11) 0.01361(19) Uani 1 1 d . . . . .
C24 C 0.34407(11) 0.01569(11) 0.94872(11) 0.0161(2) Uani 1 1 d . . . . .
H24 H 0.2635 -0.0431 1.0089 0.019 Uiso 1 1 calc R U . . .
C25 C 0.43383(11) 0.00804(11) 0.82620(11) 0.0150(2) Uani 1 1 d . . . . .
C8 C 0.84218(11) 0.22709(11) 0.71523(11) 0.0141(2) Uani 1 1 d . . . . .
C29 C 0.64937(11) 0.10967(11) 0.61814(11) 0.0153(2) Uani 1 1 d . . . . .
C23 C 0.37470(11) 0.10910(11) 0.97973(11) 0.0161(2) Uani 1 1 d . . . . .
H23 H 0.3137 0.1156 1.0609 0.019 Uiso 1 1 calc R U . . .
C2 C 0.71823(11) 0.42285(11) 0.59494(10) 0.01302(19) Uani 1 1 d . . . . .
C22 C 0.49531(11) 0.19545(11) 0.89287(11) 0.0145(2) Uani 1 1 d . . . . .
H22 H 0.5155 0.2584 0.9166 0.017 Uiso 1 1 calc R U . . .
C1 C 0.74994(11) 0.50018(11) 0.64712(11) 0.01391(19) Uani 1 1 d . . . . .
C4 C 0.66802(11) 0.61664(11) 0.43595(11) 0.0156(2) Uani 1 1 d . . . . .
C7 C 0.87081(11) 0.30218(11) 0.77089(11) 0.0148(2) Uani 1 1 d . . . . .
C5 C 0.70055(12) 0.69291(11) 0.48536(11) 0.0160(2) Uani 1 1 d . . . . .
C6 C 0.74074(11) 0.63617(11) 0.59020(11) 0.0159(2) Uani 1 1 d . . . . .
H6 H 0.7622 0.6893 0.6238 0.019 Uiso 1 1 calc R U . . .
C16 C 0.84379(12) 0.59569(11) 0.96310(12) 0.0169(2) Uani 1 1 d . . . . .
C26 C 0.42105(13) -0.08028(12) 0.77592(13) 0.0195(2) Uani 1 1 d . . . . .
H26 H 0.3452 -0.1448 0.8265 0.023 Uiso 1 1 calc R U . . .
B2 B 0.72850(12) 0.26772(12) 0.65747(12) 0.0135(2) Uani 1 1 d . . . . .
C9 C 0.91132(12) 0.11608(11) 0.71429(12) 0.0178(2) Uani 1 1 d . . . . .
H9 H 0.8945 0.0665 0.6748 0.021 Uiso 1 1 calc R U . . .
C19 C 0.59266(12) 0.43102(12) 1.11160(11) 0.0168(2) Uani 1 1 d . . . . .
H19 H 0.5088 0.3770 1.1627 0.020 Uiso 1 1 calc R U . . .
C18 C 0.63320(12) 0.50148(12) 1.16545(12) 0.0191(2) Uani 1 1 d . . . . .
H18 H 0.5740 0.4934 1.2539 0.023 Uiso 1 1 calc R U . . .
C17 C 0.75428(13) 0.58125(12) 1.09604(12) 0.0190(2) Uani 1 1 d . . . . .
H17 H 0.7772 0.6258 1.1368 0.023 Uiso 1 1 calc R U . . .
C12 C 0.96482(12) 0.26134(12) 0.82776(12) 0.0194(2) Uani 1 1 d . . . . .
H12 H 0.9844 0.3106 0.8662 0.023 Uiso 1 1 calc R U . . .
C27 C 0.51969(13) -0.07149(12) 0.65303(13) 0.0213(2) Uani 1 1 d . . . . .
H27 H 0.5098 -0.1317 0.6212 0.026 Uiso 1 1 calc R U . . .
C28 C 0.63588(13) 0.02324(12) 0.57104(12) 0.0197(2) Uani 1 1 d . . . . .
H28 H 0.7017 0.0264 0.4867 0.024 Uiso 1 1 calc R U . . .
C10 C 1.00374(12) 0.07869(12) 0.77053(13) 0.0207(2) Uani 1 1 d . . . . .
C13 C 0.99179(12) 0.60136(12) 0.70428(12) 0.0194(2) Uani 1 1 d . . . . .
H13 H 1.0425 0.6038 0.6166 0.023 Uiso 1 1 calc R U . . .
B1 B 0.79059(13) 0.42848(13) 0.77266(12) 0.0146(2) Uani 1 1 d . . . . .
C11 C 1.02910(12) 0.15012(13) 0.82831(13) 0.0218(2) Uani 1 1 d . . . . .
C15 C 0.97059(13) 0.67314(12) 0.87413(13) 0.0212(2) Uani 1 1 d . . . . .
H15 H 1.0060 0.7231 0.9020 0.025 Uiso 1 1 calc R U . . .
C14 C 1.04247(13) 0.67571(13) 0.74685(13) 0.0224(2) Uani 1 1 d . . . . .
H14 H 1.1271 0.7282 0.6872 0.027 Uiso 1 1 calc R U . . .

loop_
_atom_site_aniso_label
_atom_site_aniso_U_11
_atom_site_aniso_U_22
_atom_site_aniso_U_33
_atom_site_aniso_U_23
_atom_site_aniso_U_13
_atom_site_aniso_U_12
F1 0.0300(4) 0.0208(4) 0.0164(3) -0.0054(3) -0.0150(3) 0.0069(3)
F2 0.0318(4) 0.0127(3) 0.0205(3) -0.0053(3) -0.0112(3) 0.0056(3)
O2 0.0182(4) 0.0151(4) 0.0120(3) -0.0059(3) -0.0033(3) -0.0024(3)
O1 0.0147(4) 0.0205(4) 0.0131(3) -0.0082(3) -0.0041(3) -0.0016(3)
F4 0.0241(4) 0.0303(4) 0.0406(5) -0.0068(4) -0.0231(4) 0.0061(3)
N1 0.0152(4) 0.0172(4) 0.0123(4) -0.0065(4) -0.0047(3) -0.0001(3)
N2 0.0132(4) 0.0122(4) 0.0112(4) -0.0038(3) -0.0052(3) 0.0013(3)
F3 0.0233(4) 0.0180(4) 0.0458(5) -0.0103(4) -0.0152(4) 0.0088(3)
C3 0.0154(5) 0.0162(5) 0.0123(4) -0.0059(4) -0.0054(4) 0.0001(4)
C20 0.0152(5) 0.0149(5) 0.0131(5) -0.0057(4) -0.0063(4) 0.0019(4)
C21 0.0154(5) 0.0152(5) 0.0120(4) -0.0060(4) -0.0054(4) 0.0021(4)
C30 0.0153(5) 0.0128(5) 0.0128(4) -0.0041(4) -0.0076(4) 0.0018(4)
C24 0.0128(5) 0.0159(5) 0.0152(5) -0.0024(4) -0.0062(4) 0.0004(4)
C25 0.0161(5) 0.0135(5) 0.0150(5) -0.0035(4) -0.0089(4) 0.0012(4)
C8 0.0123(4) 0.0141(5) 0.0109(4) -0.0033(4) -0.0025(4) -0.0004(4)
C29 0.0174(5) 0.0135(5) 0.0135(5) -0.0046(4) -0.0063(4) 0.0006(4)
C23 0.0137(5) 0.0176(5) 0.0132(5) -0.0048(4) -0.0047(4) 0.0022(4)
C2 0.0125(4) 0.0139(5) 0.0104(4) -0.0045(4) -0.0035(4) -0.0001(4)
C22 0.0145(5) 0.0154(5) 0.0121(4) -0.0048(4) -0.0056(4) 0.0017(4)
C1 0.0136(4) 0.0150(5) 0.0117(4) -0.0058(4) -0.0040(4) 0.0009(4)
C4 0.0159(5) 0.0177(5) 0.0111(4) -0.0043(4) -0.0063(4) 0.0036(4)
C7 0.0134(5) 0.0164(5) 0.0117(4) -0.0042(4) -0.0043(4) -0.0003(4)
C5 0.0185(5) 0.0119(5) 0.0134(5) -0.0041(4) -0.0047(4) 0.0026(4)
C6 0.0174(5) 0.0155(5) 0.0152(5) -0.0081(4) -0.0059(4) 0.0016(4)
C16 0.0200(5) 0.0160(5) 0.0151(5) -0.0071(4) -0.0073(4) 0.0010(4)
C26 0.0221(5) 0.0150(5) 0.0217(5) -0.0057(4) -0.0109(5) -0.0020(4)
B2 0.0143(5) 0.0134(5) 0.0108(5) -0.0048(4) -0.0038(4) -0.0002(4)
C9 0.0151(5) 0.0149(5) 0.0184(5) -0.0056(4) -0.0041(4) 0.0001(4)
C19 0.0154(5) 0.0192(5) 0.0137(5) -0.0070(4) -0.0043(4) 0.0019(4)
C18 0.0204(5) 0.0218(6) 0.0141(5) -0.0091(4) -0.0053(4) 0.0035(4)
C17 0.0240(6) 0.0202(5) 0.0157(5) -0.0107(4) -0.0080(4) 0.0031(4)
C12 0.0170(5) 0.0213(6) 0.0186(5) -0.0060(4) -0.0089(4) 0.0004(4)
C27 0.0276(6) 0.0175(5) 0.0224(6) -0.0098(5) -0.0120(5) -0.0005(5)
C28 0.0249(6) 0.0181(5) 0.0168(5) -0.0087(4) -0.0079(4) 0.0004(4)
C10 0.0148(5) 0.0140(5) 0.0243(6) -0.0037(4) -0.0057(4) 0.0032(4)
C13 0.0179(5) 0.0233(6) 0.0137(5) -0.0075(4) -0.0031(4) -0.0035(4)
B1 0.0144(5) 0.0169(5) 0.0127(5) -0.0070(4) -0.0049(4) -0.0005(4)
C11 0.0143(5) 0.0221(6) 0.0229(6) -0.0025(5) -0.0100(4) 0.0012(4)
C15 0.0242(6) 0.0206(6) 0.0195(5) -0.0085(5) -0.0088(5) -0.0037(4)
C14 0.0219(6) 0.0241(6) 0.0178(5) -0.0073(5) -0.0050(4) -0.0077(5)

loop_
_atom_type_symbol
_atom_type_description
_atom_type_scat_dispersion_real
_atom_type_scat_dispersion_imag
_atom_type_scat_source
C C 0.0033 0.0016 'International Tables Vol C Tables 4.2.6.8 and 6.1.1.4'
H H 0.0000 0.0000 'International Tables Vol C Tables 4.2.6.8 and 6.1.1.4'
N N 0.0061 0.0033 'International Tables Vol C Tables 4.2.6.8 and 6.1.1.4'
O O 0.0106 0.0060 'International Tables Vol C Tables 4.2.6.8 and 6.1.1.4'
B B 0.0013 0.0007 'International Tables Vol C Tables 4.2.6.8 and 6.1.1.4'
F F 0.0171 0.0103 'International Tables Vol C Tables 4.2.6.8 and 6.1.1.4'

loop_
_geom_angle_atom_site_label_1
_geom_angle_atom_site_label_2
_geom_angle_atom_site_label_3
_geom_angle
_geom_angle_site_symmetry_1
_geom_angle_site_symmetry_3
C29 O2 B2 110.75(8) . .
C20 O1 B1 110.54(8) . .
C13 N1 C21 119.30(10) . .
C13 N1 B1 132.77(9) . .
C21 N1 B1 107.88(9) . .
C22 N2 C30 119.11(9) . .
C22 N2 B2 133.67(9) . .
C30 N2 B2 107.20(8) . .
C4 C3 C2 120.05(10) . .
C4 C3 H3 120.0 . .
C2 C3 H3 120.0 . .
O1 C20 C19 129.60(10) . .
O1 C20 C21 112.06(9) . .
C19 C20 C21 118.34(10) . .
N1 C21 C16 124.57(10) . .
N1 C21 C20 110.80(10) . .
C16 C21 C20 124.63(10) . .
N2 C30 C25 124.56(10) . .
N2 C30 C29 110.84(9) . .
C25 C30 C29 124.60(10) . .
C23 C24 C25 119.34(10) . .
C23 C24 H24 120.3 . .
C25 C24 H24 120.3 . .
C30 C25 C24 115.72(10) . .
C30 C25 C26 116.18(10) . .
C24 C25 C26 128.10(10) . .
C9 C8 C7 119.40(10) . .
C9 C8 B2 120.95(10) . .
C7 C8 B2 119.64(10) . .
O2 C29 C28 129.52(10) . .
O2 C29 C30 111.95(9) . .
C28 C29 C30 118.53(10) . .
C24 C23 C22 121.08(10) . .
C24 C23 H23 119.5 . .
C22 C23 H23 119.5 . .
C3 C2 C1 119.55(10) . .
C3 C2 B2 120.41(9) . .
C1 C2 B2 120.03(9) . .
N2 C22 C23 120.15(10) . .
N2 C22 H22 119.9 . .
C23 C22 H22 119.9 . .
C6 C1 C2 118.99(10) . .
C6 C1 B1 122.25(10) . .
C2 C1 B1 118.73(10) . .
F1 C4 C3 120.77(10) . .
F1 C4 C5 118.59(10) . .
C3 C4 C5 120.64(10) . .
C12 C7 C8 118.99(10) . .
C12 C7 B1 121.80(10) . .
C8 C7 B1 119.17(10) . .
F2 C5 C6 120.92(10) . .
F2 C5 C4 118.53(10) . .
C6 C5 C4 120.56(10) . .
C5 C6 C1 120.20(10) . .
C5 C6 H6 119.9 . .
C1 C6 H6 119.9 . .
C21 C16 C15 115.33(10) . .
C21 C16 C17 116.29(10) . .
C15 C16 C17 128.38(11) . .
C27 C26 C25 119.37(11) . .
C27 C26 H26 120.3 . .
C25 C26 H26 120.3 . .
O2 B2 C2 113.22(9) . .
O2 B2 C8 110.95(9) . .
C2 B2 C8 112.89(9) . .
O2 B2 N2 98.64(8) . .
C2 B2 N2 110.51(9) . .
C8 B2 N2 109.74(8) . .
C10 C9 C8 120.23(11) . .
C10 C9 H9 119.9 . .
C8 C9 H9 119.9 . .
C20 C19 C18 118.02(11) . .
C20 C19 H19 121.0 . .
C18 C19 H19 121.0 . .
C17 C18 C19 123.58(10) . .
C17 C18 H18 118.2 . .
C19 C18 H18 118.2 . .
C18 C17 C16 119.14(11) . .
C18 C17 H17 120.4 . .
C16 C17 H17 120.4 . .
C11 C12 C7 120.43(11) . .
C11 C12 H12 119.8 . .
C7 C12 H12 119.8 . .
C26 C27 C28 123.50(11) . .
C26 C27 H27 118.3 . .
C28 C27 H27 118.3 . .
C29 C28 C27 117.79(11) . .
C29 C28 H28 121.1 . .
C27 C28 H28 121.1 . .
F3 C10 C9 120.57(12) . .
F3 C10 C11 119.04(11) . .
C9 C10 C11 120.38(11) . .
N1 C13 C14 120.19(11) . .
N1 C13 H13 119.9 . .
C14 C13 H13 119.9 . .
O1 B1 C7 109.63(9) . .
O1 B1 C1 111.06(9) . .
C7 B1 C1 113.26(9) . .
O1 B1 N1 98.54(8) . .
C7 B1 N1 110.70(9) . .
C1 B1 N1 112.70(9) . .
F4 C11 C12 120.22(12) . .
F4 C11 C10 119.25(11) . .
C12 C11 C10 120.53(11) . .
C14 C15 C16 119.78(11) . .
C14 C15 H15 120.1 . .
C16 C15 H15 120.1 . .
C15 C14 C13 120.83(11) . .
C15 C14 H14 119.6 . .
C13 C14 H14 119.6 . .

loop_
_geom_bond_atom_site_label_1
_geom_bond_atom_site_label_2
_geom_bond_distance
_geom_bond_site_symmetry_2
F1 C4 1.3564(13) .
F2 C5 1.3549(13) .
O2 C29 1.3486(14) .
O2 B2 1.5208(14) .
O1 C20 1.3379(13) .
O1 B1 1.5447(15) .
F4 C11 1.3507(14) .
N1 C13 1.3275(15) .
N1 C21 1.3631(14) .
N1 B1 1.6180(15) .
N2 C22 1.3273(14) .
N2 C30 1.3612(14) .
N2 B2 1.6417(15) .
F3 C10 1.3565(14) .
C3 C4 1.3799(16) .
C3 C2 1.4040(15) .
C3 H3 0.9500 .
C20 C19 1.3792(15) .
C20 C21 1.4104(15) .
C21 C16 1.4025(15) .
C30 C25 1.3982(15) .
C30 C29 1.4106(15) .
C24 C23 1.3767(16) .
C24 C25 1.4168(16) .
C24 H24 0.9500 .
C25 C26 1.4195(16) .
C8 C9 1.4040(16) .
C8 C7 1.4138(15) .
C8 B2 1.6070(17) .
C29 C28 1.3735(16) .
C23 C22 1.4120(15) .
C23 H23 0.9500 .
C2 C1 1.4170(15) .
C2 B2 1.6020(16) .
C22 H22 0.9500 .
C1 C6 1.4056(15) .
C1 B1 1.6064(17) .
C4 C5 1.3843(16) .
C7 C12 1.4028(16) .
C7 B1 1.6064(17) .
C5 C6 1.3833(16) .
C6 H6 0.9500 .
C16 C15 1.4176(17) .
C16 C17 1.4208(16) .
C26 C27 1.3776(18) .
C26 H26 0.9500 .
C9 C10 1.3806(17) .
C9 H9 0.9500 .
C19 C18 1.4213(16) .
C19 H19 0.9500 .
C18 C17 1.3843(17) .
C18 H18 0.9500 .
C17 H17 0.9500 .
C12 C11 1.3800(18) .
C12 H12 0.9500 .
C27 C28 1.4265(17) .
C27 H27 0.9500 .
C28 H28 0.9500 .
C10 C11 1.3837(19) .
C13 C14 1.4110(17) .
C13 H13 0.9500 .
C15 C14 1.3812(17) .
C15 H15 0.9500 .
C14 H14 0.9500 .
